data_2311635
loop_
_publ_author_name
'Tawfiq, Kinaan M.'
'Miller, Gary J.'
'Al-Jeboori, Mohamad J'
'Fennell, Paul S.'
'Coles, Simon J.'
'Tizzard, Graham J.'
'Wilson, Claire'
'Potgieter, Herman'

_publ_section_title
;
 Comparison of the structural motifs and packing arrangements of six novel
 derivatives and one polymorph of
 2-(1-phenyl-1H-1,2,3-triazol-4-yl)pyridine.
;
_journal_issue 'Pt 2'
_journal_name_full 'Acta crystallographica Section B, Structural science, crystal engineering and materials'
_journal_page_first 379
_journal_page_last 389
_journal_paper_doi 10.1107/S2052520614001152
_journal_volume 70
_journal_year 2014
_chemical_formula_moiety 'C13 H9 F N4'
_chemical_formula_sum 'C13 H9 F N4'
_chemical_formula_weight 240.24
_chemical_name_common
;
'2-(1-(4-fluorophenyl)-1H-1,2,3-triazol-4-yl)-pyridine'
;
_space_group_IT_number 14
_space_group_name_Hall '-P 2ybc'
_space_group_name_H-M_alt 'P 1 21/c 1'
_symmetry_cell_setting monoclinic
_symmetry_space_group_name_Hall '-P 2ybc'
_symmetry_space_group_name_H-M 'P 1 21/c 1'
_atom_sites_solution_hydrogens geom
_atom_sites_solution_primary direct
_atom_sites_solution_secondary difmap
_audit_creation_method SHELXL-97
_cell_angle_alpha 90.00
_cell_angle_beta 104.043(2)
_cell_angle_gamma 90.00
_cell_formula_units_Z 4
_cell_length_a 12.2031(3)
_cell_length_b 7.9798(2)
_cell_length_c 11.6329(3)
_cell_measurement_reflns_used 12628
_cell_measurement_temperature 120(2)
_cell_measurement_theta_max 27.48
_cell_measurement_theta_min 2.91
_cell_volume 1098.94(5)
_computing_cell_refinement 'DENZO (Otwinowski & Minor, 1997) & COLLECT (Hooft, R.W.W., 1998)'
_computing_data_collection 'COLLECT (Hooft, R.W.W., 1998)'
_computing_data_reduction 'DENZO (Otwinowski & Minor, 1997) & COLLECT (Hooft, R.W.W., 1998)'
_computing_molecular_graphics 'OLEX2 (Dolomanov, Bourhis, Gildea, Howard & Puschmann, 2009)'
_computing_publication_material 'WINGX (Farrugia, 1998)'
_computing_structure_refinement 'SHELXL-97 (Sheldrick, 1997)'
_computing_structure_solution 'SUPERFLIP (Palatinus & Chapuis, 2007)'
_diffrn_ambient_temperature 120(2)
_diffrn_detector_area_resol_mean 9.091
_diffrn_measured_fraction_theta_full 0.996
_diffrn_measured_fraction_theta_max 0.996
_diffrn_measurement_device_type 'Bruker-Nonius CCD camera on \k-goniostat'
_diffrn_measurement_method '\f & \w scans to fill the asymmetric unit'
_diffrn_radiation_monochromator graphite
_diffrn_radiation_source 'Bruker Nonius FR591 Rotating Anode'
_diffrn_radiation_type MoK\a
_diffrn_radiation_wavelength 0.71073
_diffrn_reflns_av_R_equivalents 0.0314
_diffrn_reflns_av_sigmaI/netI 0.0235
_diffrn_reflns_limit_h_max 15
_diffrn_reflns_limit_h_min -15
_diffrn_reflns_limit_k_max 10
_diffrn_reflns_limit_k_min -10
_diffrn_reflns_limit_l_max 15
_diffrn_reflns_limit_l_min -14
_diffrn_reflns_number 13725
_diffrn_reflns_theta_full 27.48
_diffrn_reflns_theta_max 27.48
_diffrn_reflns_theta_min 3.13
_diffrn_standards_number 0
_exptl_absorpt_coefficient_mu 0.104
_exptl_absorpt_correction_T_max 0.9597
_exptl_absorpt_correction_T_min 0.9404
_exptl_absorpt_correction_type multi-scan
_exptl_absorpt_process_details 'SADABS 2007/2 (Sheldrick, G.M., 2007)'
_exptl_crystal_colour colourless
_exptl_crystal_density_diffrn 1.452
_exptl_crystal_density_method 'not measured'
_exptl_crystal_description block
_exptl_crystal_F_000 496
_exptl_crystal_size_max 0.60
_exptl_crystal_size_mid 0.58
_exptl_crystal_size_min 0.40
_refine_diff_density_max 0.262
_refine_diff_density_min -0.228
_refine_ls_extinction_method none
_refine_ls_goodness_of_fit_ref 1.052
_refine_ls_hydrogen_treatment constr
_refine_ls_matrix_type full
_refine_ls_number_parameters 163
_refine_ls_number_reflns 2510
_refine_ls_number_restraints 0
_refine_ls_restrained_S_all 1.052
_refine_ls_R_factor_all 0.0441
_refine_ls_R_factor_gt 0.0382
_refine_ls_shift/su_max 0.000
_refine_ls_shift/su_mean 0.000
_refine_ls_structure_factor_coef Fsqd
_refine_ls_weighting_details 'calc w=1/[\s^2^(Fo^2^)+(0.0350P)^2^+0.5185P] where P=(Fo^2^+2Fc^2^)/3'
_refine_ls_weighting_scheme calc
_refine_ls_wR_factor_gt 0.0890
_refine_ls_wR_factor_ref 0.0921
_reflns_number_gt 2228
_reflns_number_total 2510
_reflns_threshold_expression >2\s(I)
_cod_data_source_file eb5029sup1.cif
_cod_data_source_block L3
_cod_original_sg_symbol_H-M 'P 21/c'
_cod_database_code 2311635

loop_
_space_group_symop_id
_space_group_symop_operation_xyz
1 'x, y, z'
2 '-x, y+1/2, -z+1/2'
3 '-x, -y, -z'
4 'x, -y-1/2, z-1/2'

loop_
_atom_site_type_symbol
_atom_site_label
_atom_site_fract_x
_atom_site_fract_y
_atom_site_fract_z
_atom_site_U_iso_or_equiv
_atom_site_adp_type
_atom_site_calc_flag
_atom_site_refinement_flags
_atom_site_occupancy
_atom_site_symmetry_multiplicity
C C1 0.07126(9) 0.68437(14) 0.02975(10) 0.0172(2) Uani d . 1 1
C C2 0.09543(10) 0.64013(15) -0.07707(10) 0.0195(2) Uani d . 1 1
H H2 0.0471 0.6752 -0.1499 0.023 Uiso calc R 1 1
C C3 0.19055(10) 0.54448(16) -0.07679(10) 0.0216(3) Uani d . 1 1
H H3 0.2083 0.5129 -0.1489 0.026 Uiso calc R 1 1
C C4 0.25856(10) 0.49649(15) 0.03077(11) 0.0211(3) Uani d . 1 1
C C5 0.23515(10) 0.53617(16) 0.13772(10) 0.0231(3) Uani d . 1 1
H H5 0.2832 0.4990 0.2102 0.028 Uiso calc R 1 1
C C6 0.14010(10) 0.63142(15) 0.13718(10) 0.0213(3) Uani d . 1 1
H H6 0.1221 0.6604 0.2096 0.026 Uiso calc R 1 1
C C7 -0.10673(9) 0.84006(14) -0.06520(10) 0.0187(2) Uani d . 1 1
H H7 -0.1094 0.8258 -0.1469 0.022 Uiso calc R 1 1
C C8 -0.18276(10) 0.92393(14) -0.01644(10) 0.0188(2) Uani d . 1 1
C C9 -0.28701(10) 1.01073(14) -0.07681(10) 0.0193(2) Uani d . 1 1
C C10 -0.35449(10) 1.09363(16) -0.01403(11) 0.0247(3) Uani d . 1 1
H H10 -0.3342 1.0958 0.0701 0.030 Uiso calc R 1 1
C C11 -0.45169(11) 1.17277(17) -0.07651(13) 0.0287(3) Uani d . 1 1
H H11 -0.4992 1.2300 -0.0358 0.034 Uiso calc R 1 1
C C12 -0.47890(10) 1.16740(16) -0.19944(12) 0.0278(3) Uani d . 1 1
H H12 -0.5450 1.2208 -0.2446 0.033 Uiso calc R 1 1
C C13 -0.40682(11) 1.08175(17) -0.25425(12) 0.0269(3) Uani d . 1 1
H H13 -0.4255 1.0781 -0.3384 0.032 Uiso calc R 1 1
N N1 -0.02727(8) 0.78225(12) 0.02857(8) 0.0175(2) Uani d . 1 1
N N2 -0.05257(9) 0.82826(14) 0.13177(9) 0.0233(2) Uani d . 1 1
N N3 -0.14679(9) 0.91435(14) 0.10410(9) 0.0239(2) Uani d . 1 1
N N4 -0.31256(9) 1.00390(13) -0.19595(9) 0.0230(2) Uani d . 1 1
F F1 0.35306(6) 0.40439(10) 0.03134(7) 0.0304(2) Uani d . 1 1

loop_
_atom_site_aniso_label
_atom_site_aniso_U_11
_atom_site_aniso_U_22
_atom_site_aniso_U_33
_atom_site_aniso_U_12
_atom_site_aniso_U_13
_atom_site_aniso_U_23
C1 0.0174(5) 0.0178(5) 0.0160(5) -0.0038(4) 0.0033(4) -0.0004(4)
C2 0.0205(6) 0.0235(6) 0.0136(5) -0.0049(5) 0.0027(4) 0.0004(4)
C3 0.0222(6) 0.0254(6) 0.0183(5) -0.0047(5) 0.0070(4) -0.0024(5)
C4 0.0182(5) 0.0213(6) 0.0238(6) -0.0004(5) 0.0047(4) -0.0014(5)
C5 0.0248(6) 0.0249(6) 0.0172(6) 0.0008(5) 0.0005(5) 0.0008(5)
C6 0.0255(6) 0.0238(6) 0.0139(5) -0.0009(5) 0.0036(4) -0.0014(4)
C7 0.0205(6) 0.0208(5) 0.0142(5) -0.0028(5) 0.0029(4) 0.0011(4)
C8 0.0214(6) 0.0178(5) 0.0168(5) -0.0044(4) 0.0041(4) -0.0002(4)
C9 0.0197(5) 0.0179(5) 0.0201(6) -0.0050(4) 0.0044(4) 0.0004(4)
C10 0.0257(6) 0.0257(6) 0.0241(6) -0.0019(5) 0.0086(5) -0.0016(5)
C11 0.0232(6) 0.0267(6) 0.0377(7) -0.0002(5) 0.0105(5) -0.0049(6)
C12 0.0204(6) 0.0231(6) 0.0362(7) -0.0007(5) -0.0001(5) -0.0009(5)
C13 0.0253(6) 0.0277(6) 0.0243(6) 0.0000(5) -0.0005(5) 0.0005(5)
N1 0.0208(5) 0.0193(5) 0.0122(4) -0.0026(4) 0.0033(3) -0.0003(4)
N2 0.0268(5) 0.0290(5) 0.0140(5) 0.0030(4) 0.0046(4) -0.0024(4)
N3 0.0270(5) 0.0271(5) 0.0169(5) 0.0023(4) 0.0039(4) -0.0011(4)
N4 0.0231(5) 0.0259(5) 0.0185(5) 0.0004(4) 0.0023(4) 0.0001(4)
F1 0.0241(4) 0.0372(4) 0.0296(4) 0.0076(3) 0.0056(3) -0.0022(3)

loop_
_atom_type_symbol
_atom_type_description
_atom_type_scat_dispersion_real
_atom_type_scat_dispersion_imag
_atom_type_scat_source
C C 0.0033 0.0016 'International Tables Vol C Tables 4.2.6.8 and 6.1.1.4'
H H 0.0000 0.0000 'International Tables Vol C Tables 4.2.6.8 and 6.1.1.4'
N N 0.0061 0.0033 'International Tables Vol C Tables 4.2.6.8 and 6.1.1.4'
F F 0.0171 0.0103 'International Tables Vol C Tables 4.2.6.8 and 6.1.1.4'

loop_
_geom_angle_atom_site_label_1
_geom_angle_atom_site_label_2
_geom_angle_atom_site_label_3
_geom_angle
C2 C1 C6 120.84(11)
C2 C1 N1 119.34(10)
C6 C1 N1 119.81(10)
C1 C2 H2 120.1
C3 C2 C1 119.73(11)
C3 C2 H2 120.1
C2 C3 H3 120.9
C4 C3 C2 118.29(11)
C4 C3 H3 120.9
C3 C4 C5 123.00(11)
F1 C4 C3 118.41(11)
F1 C4 C5 118.59(10)
C4 C5 H5 120.7
C4 C5 C6 118.57(11)
C6 C5 H5 120.7
C1 C6 H6 120.2
C5 C6 C1 119.54(11)
C5 C6 H6 120.2
C8 C7 H7 127.6
N1 C7 H7 127.6
N1 C7 C8 104.89(10)
C7 C8 C9 128.74(11)
N3 C8 C7 108.40(10)
N3 C8 C9 122.85(11)
C10 C9 C8 121.78(11)
N4 C9 C8 115.51(10)
N4 C9 C10 122.71(11)
C9 C10 H10 120.6
C11 C10 C9 118.79(12)
C11 C10 H10 120.6
C10 C11 H11 120.4
C10 C11 C12 119.15(12)
C12 C11 H11 120.4
C11 C12 H12 121.0
C13 C12 C11 118.00(12)
C13 C12 H12 121.0
C12 C13 H13 118.0
N4 C13 C12 124.02(12)
N4 C13 H13 118.0
C7 N1 C1 129.06(10)
C7 N1 N2 110.35(10)
N2 N1 C1 120.59(9)
N3 N2 N1 107.35(9)
N2 N3 C8 109.01(10)
C13 N4 C9 117.32(11)

loop_
_geom_bond_atom_site_label_1
_geom_bond_atom_site_label_2
_geom_bond_distance
C1 C2 1.3906(15)
C1 C6 1.3916(16)
C1 N1 1.4310(15)
C2 H2 0.9500
C2 C3 1.3886(17)
C3 H3 0.9500
C3 C4 1.3773(17)
C4 C5 1.3792(17)
C4 F1 1.3662(14)
C5 H5 0.9500
C5 C6 1.3854(17)
C6 H6 0.9500
C7 H7 0.9500
C7 C8 1.3733(17)
C7 N1 1.3527(14)
C8 C9 1.4689(16)
C8 N3 1.3660(15)
C9 C10 1.3932(17)
C9 N4 1.3458(15)
C10 H10 0.9500
C10 C11 1.3841(18)
C11 H11 0.9500
C11 C12 1.388(2)
C12 H12 0.9500
C12 C13 1.3854(19)
C13 H13 0.9500
C13 N4 1.3381(16)
N1 N2 1.3605(13)
N2 N3 1.3107(15)
